data_1573924
loop_
_publ_author_name
'Xu, Ziwei'
'Ying, Xinwen'
'Li, Yi'
'Dong, Xiaoyan'
'Liu, Jiyong'
'Wang, Shuping'
'Little, Marc A.'
'Zhang, Dahao'
'Xie, Yongshu'
'Zhang, Zibin'
'Yu, Ling'
'Huang, Feihe'
'Li, Shijun'

_publ_section_title
;
 Template-directed self-assembly of porphyrin nanorings through an imine
 condensation reaction.
;
_journal_issue 12
_journal_name_full 'Chemical science'
_journal_page_first 5166
_journal_page_last 5173
_journal_paper_doi 10.1039/d4sc08569h
_journal_volume 16
_journal_year 2025
_chemical_formula_moiety 'C270 H210 N30 O18 Zn3'
_chemical_formula_sum 'C270 H210 N30 O18 Zn3'
_chemical_formula_weight 4358.78
_space_group_crystal_system hexagonal
_space_group_IT_number 176
_space_group_name_Hall '-P 6c'
_space_group_name_H-M_alt 'P 63/m'
_atom_sites_solution_hydrogens geom
_atom_sites_solution_primary dual
_audit_creation_date 2024-11-14
_audit_creation_method
;
Olex2 1.5
(compiled 2022.04.07 svn.rca3783a0 for OlexSys, GUI svn.r6498)
;
_audit_update_record
;
2024-11-18 deposited with the CCDC.	2025-02-13 downloaded from the CCDC.
;
_cell_angle_alpha 90
_cell_angle_beta 90
_cell_angle_gamma 120
_cell_formula_units_Z 2
_cell_length_a 26.4305(13)
_cell_length_b 26.4305(13)
_cell_length_c 28.419(2)
_cell_measurement_reflns_used 9481
_cell_measurement_temperature 170.00
_cell_measurement_theta_max 37.850
_cell_measurement_theta_min 2.705
_cell_volume 17192.9(17)
_computing_cell_refinement 'SAINT V8.40B (?, 2016)'
_computing_data_reduction 'SAINT V8.40B (?, 2016)'
_computing_molecular_graphics 'Olex2 1.5 (Dolomanov et al., 2009)'
_computing_publication_material 'Olex2 1.5 (Dolomanov et al., 2009)'
_computing_structure_refinement 'SHELXL 2019/2 (Sheldrick, 2015)'
_computing_structure_solution 'SHELXT 2018/2 (Sheldrick, 2018)'
_diffrn_ambient_environment N~2~
_diffrn_ambient_temperature 170.00
_diffrn_detector CPAD
_diffrn_detector_area_resol_mean 7.41
_diffrn_detector_type 'Bruker PHOTON III M28'
_diffrn_measured_fraction_theta_full 0.986
_diffrn_measured_fraction_theta_max 0.986
_diffrn_measurement_device 'three-circle diffractometer'
_diffrn_measurement_device_type 'ZJU Bruker D8 VENTURE Metaljet PHOTON III'
_diffrn_measurement_method '\w and \f scans'
_diffrn_measurement_specimen_support 'MiTeGen micromount'
_diffrn_radiation_monochromator 'mirror optics'
_diffrn_radiation_probe x-ray
_diffrn_radiation_type GaK\a
_diffrn_radiation_wavelength 1.34139
_diffrn_reflns_av_R_equivalents 0.1431
_diffrn_reflns_av_unetI/netI 0.1069
_diffrn_reflns_Laue_measured_fraction_full 0.986
_diffrn_reflns_Laue_measured_fraction_max 0.986
_diffrn_reflns_limit_h_max 20
_diffrn_reflns_limit_h_min -25
_diffrn_reflns_limit_k_max 26
_diffrn_reflns_limit_k_min -18
_diffrn_reflns_limit_l_max 28
_diffrn_reflns_limit_l_min -28
_diffrn_reflns_number 69027
_diffrn_reflns_point_group_measured_fraction_full 0.986
_diffrn_reflns_point_group_measured_fraction_max 0.986
_diffrn_reflns_theta_full 42.170
_diffrn_reflns_theta_max 42.170
_diffrn_reflns_theta_min 2.909
_diffrn_source 'liquid Metal X-ray source'
_diffrn_source_current 3.57
_diffrn_source_power 0.24954300000000001
_diffrn_source_type 'Bruker Excillum Metaljet D2+'
_diffrn_source_voltage 69.9
_exptl_absorpt_coefficient_mu 0.406
_exptl_absorpt_correction_T_max 0.7483
_exptl_absorpt_correction_T_min 0.4172
_exptl_absorpt_correction_type multi-scan
_exptl_absorpt_process_details
;
SADABS-2016/2 (Bruker,2016/2) was used for absorption correction.
wR2(int) was 0.1083 before and 0.0832 after correction.
The Ratio of minimum to maximum transmission is 0.5575.
The \l/2 correction factor is Not present.
;
_exptl_crystal_colour red
_exptl_crystal_colour_primary red
_exptl_crystal_density_diffrn 0.842
_exptl_crystal_description block
_exptl_crystal_F_000 4548
_exptl_crystal_size_max 0.06
_exptl_crystal_size_mid 0.05
_exptl_crystal_size_min 0.04
_refine_diff_density_max 0.800
_refine_diff_density_min -0.427
_refine_diff_density_rms 0.090
_refine_ls_extinction_method none
_refine_ls_goodness_of_fit_ref 1.202
_refine_ls_hydrogen_treatment constr
_refine_ls_matrix_type full
_refine_ls_number_parameters 475
_refine_ls_number_reflns 6096
_refine_ls_number_restraints 91
_refine_ls_restrained_S_all 1.213
_refine_ls_R_factor_all 0.2082
_refine_ls_R_factor_gt 0.1363
_refine_ls_shift/su_max 0.000
_refine_ls_shift/su_mean 0.000
_refine_ls_structure_factor_coef Fsqd
_refine_ls_weighting_details 'w=1/[\s^2^(Fo^2^)+(0.2000P)^2^+6.0000P] where P=(Fo^2^+2Fc^2^)/3'
_refine_ls_weighting_scheme calc
_refine_ls_wR_factor_gt 0.3491
_refine_ls_wR_factor_ref 0.4048
_reflns_Friedel_coverage 0.000
_reflns_number_gt 2699
_reflns_number_total 6096
_reflns_threshold_expression 'I > 2\s(I)'
_cod_data_source_file d4sc08569h2.cif
_cod_data_source_block 241031_xzw3por_ben
_cod_depositor_comments 'Adding full bibliography for 1573924.cif.'
_cod_original_cell_volume 17193(2)
_cod_database_code 1573924
_shelx_shelxl_version_number 2019/2
_shelx_space_group_comment
;
The symmetry employed for this shelxl refinement is uniquely defined
by the following loop, which should always be used as a source of
symmetry information in preference to the above space-group names.
They are only intended as comments.
;
_shelx_estimated_absorpt_t_max 0.984
_shelx_estimated_absorpt_t_min 0.976
_olex2_refinement_description
;
1. Fixed Uiso
 At 1.2 times of:
  All C(H) groups, All C(H,H) groups
2. Restrained distances
 C18-C24
 1.43 with sigma of 0.02
3. Uiso/Uaniso restraints and constraints
C5 \\sim C11 \\sim C21 \\sim C23 \\sim C41 \\sim C43 \\sim C45: within 2A with
sigma of 0.02 and sigma for terminal atoms of 0.04 within 2A
N7 \\sim C9 \\sim C17 \\sim C19 \\sim C28 \\sim C35 \\sim C37 \\sim C39: within
2A with sigma of 0.02 and sigma for terminal atoms of 0.04 within 2A
4.a Secondary CH2 refined with riding coordinates:
 C2(H2A,H2B), C15(H15A,H15B), C27(H27A,H27B), C31(H31A,H31B), C47(H47A,H47B)
4.b Aromatic/amide H refined with riding coordinates:
 C3(H3), C7(H7), C13(H13), C16(H16), C35(H35), C9(H9), C37(H37), C19(H19),
 C39(H39), C22(H22), C25(H25), C29(H29), C30(H30), C32(H32), C33(H33), C34(H34),
  C36(H36), C38(H38), C40(H40), C21(H21), C43(H43), C11(H11), C45(H45),
 C23(H23), C42(H42), C44(H44), C48(H48)
4.c Fitted hexagon refined as free rotating group:
 C17(C35,C9,C37,C19,C39), C41(C21,C43,C11,C45,C23)
;
_smtbx_masks_special_details
;
A solvent mask was calculated and 2507 electrons were 
found in a volume of 8156\%A^3^ in 1 void per unit cell. 
This is consistent with the presence of 
21[CHCl3] per Asymmetric Unit 
which account for 2436 electrons 
per unit cell.
;
_smtbx_masks_void_probe_radius 1.2
_smtbx_masks_void_truncation_radius 1.2
_olex2_diffrn_ambient_temperature_device 'Oxford Cryostream 800'
_olex2_submission_special_instructions 'No special instructions were received'

loop_
_space_group_symop_operation_xyz
'x, y, z'
'-y, x-y, z'
'-x+y, -x, z'
'-x, -y, z+1/2'
'y, -x+y, z+1/2'
'x-y, x, z+1/2'
'-x, -y, -z'
'y, -x+y, -z'
'x-y, x, -z'
'x, y, -z-1/2'
'-y, x-y, -z-1/2'
'-x+y, -x, -z-1/2'

loop_
_atom_site_label
_atom_site_type_symbol
_atom_site_fract_x
_atom_site_fract_y
_atom_site_fract_z
_atom_site_U_iso_or_equiv
_atom_site_adp_type
_atom_site_occupancy
_atom_site_site_symmetry_order
_atom_site_calc_flag
_atom_site_refinement_flags_posn
_atom_site_refinement_flags_adp
_atom_site_refinement_flags_occupancy
_atom_site_disorder_assembly
_atom_site_disorder_group
Zn1 Zn 0.38300(9) 0.34844(9) 0.750000 0.1022(8) Uani 1 2 d S T P . .
O1 O 0.5625(8) 0.7645(6) 0.5036(7) 0.297(10) Uani 1 1 d . . . . .
O2 O 0.2099(5) 0.1299(5) 0.4453(3) 0.163(4) Uani 1 1 d . . . . .
O3 O 0.2994(5) -0.0185(6) 0.5151(3) 0.168(4) Uani 1 1 d . . . . .
N1 N 0.3244(5) 0.2617(6) 0.750000 0.109(4) Uani 1 2 d S T P . .
N2 N 0.3748(4) 0.3502(4) 0.6776(3) 0.097(2) Uani 1 1 d . . . . .
N3 N 0.4215(5) 0.4419(6) 0.750000 0.103(4) Uani 1 2 d S T P . .
N4 N 0.4632(7) 0.3452(8) 0.750000 0.115(4) Uani 1 2 d S T P . .
N5 N 0.6702(14) 0.3881(8) 0.750000 0.117(5) Uani 1 2 d S T P . .
N6 N 0.5635(5) 0.6785(6) 0.5206(4) 0.130(3) Uani 1 1 d . . . . .
N7 N 0.2267(5) 0.0643(5) 0.4821(4) 0.133(3) Uani 1 1 d . U . . .
C1 C 0.3058(5) 0.2244(5) 0.7121(4) 0.102(3) Uani 1 1 d . . . . .
C2 C 0.2910(7) -0.1008(7) 0.5575(4) 0.152(5) Uani 1 1 d . . . . .
H2A H 0.261180 -0.137632 0.572469 0.182 Uiso 1 1 calc R U . . .
H2B H 0.319541 -0.076863 0.582074 0.182 Uiso 1 1 calc R U . . .
C3 C 0.1941(6) 0.1186(5) 0.5952(4) 0.123(4) Uani 1 1 d . . . . .
H3 H 0.152586 0.096824 0.595117 0.148 Uiso 1 1 calc R U . . .
C4 C 0.5699(10) 0.3395(10) 0.750000 0.100(4) Uani 1 2 d S T P . .
C5 C 0.5467(9) 0.7146(12) 0.4958(6) 0.183(6) Uani 1 1 d . U . . .
C6 C 0.6180(12) 0.3350(19) 0.750000 0.107(6) Uani 1 2 d S T P . .
C7 C 0.4533(6) 0.5442(7) 0.6202(4) 0.144(4) Uani 1 1 d . . . . .
H7 H 0.425710 0.546665 0.640122 0.173 Uiso 1 1 calc R U . . .
C8 C 0.4352(5) 0.4561(6) 0.6660(4) 0.111(3) Uani 1 1 d . . . . .
C10 C 0.4002(5) 0.3982(7) 0.6497(4) 0.103(3) Uani 1 1 d . . . . .
C12 C 0.4447(5) 0.4740(6) 0.7124(4) 0.106(3) Uani 1 1 d . . . . .
C13 C 0.4821(6) 0.5876(6) 0.5837(5) 0.138(4) Uani 1 1 d . . . . .
H13 H 0.476821 0.620468 0.581030 0.166 Uiso 1 1 calc R U . . .
C14 C 0.2272(7) 0.1102(5) 0.5590(4) 0.121(4) Uani 1 1 d . . . . .
C15 C 0.2624(8) -0.0694(8) 0.5398(6) 0.180(7) Uani 1 1 d . . . . .
H15A H 0.229831 -0.095716 0.518937 0.216 Uiso 1 1 calc R U . . .
H15B H 0.245537 -0.059124 0.566765 0.216 Uiso 1 1 calc R U . . .
C16 C 0.2236(6) 0.1586(6) 0.6298(4) 0.112(4) Uani 1 1 d . . . . .
H16 H 0.202457 0.160834 0.655926 0.134 Uiso 1 1 calc R U . . .
C17 C 0.2656(6) 0.1024(5) 0.4039(3) 0.169(5) Uani 1 1 d G U . . .
C35 C 0.3244(6) 0.1190(4) 0.4061(3) 0.167(5) Uani 1 1 d G U . . .
H35 H 0.344590 0.130634 0.435257 0.201 Uiso 1 1 calc R U . . .
C9 C 0.3537(5) 0.1187(5) 0.3656(5) 0.213(6) Uani 1 1 d G U . . .
H9 H 0.393907 0.130038 0.367063 0.255 Uiso 1 1 calc R U . . .
C37 C 0.3241(7) 0.1017(5) 0.3229(4) 0.239(8) Uani 1 1 d G U . . .
H37 H 0.344162 0.101428 0.295213 0.287 Uiso 1 1 calc R U . . .
C19 C 0.2653(7) 0.0850(5) 0.3207(3) 0.274(9) Uani 1 1 d G U . . .
H19 H 0.245101 0.073414 0.291556 0.329 Uiso 1 1 calc R U . . .
C39 C 0.2360(5) 0.0854(5) 0.3612(4) 0.246(8) Uani 1 1 d G U . . .
H39 H 0.195784 0.074010 0.359749 0.295 Uiso 1 1 calc R U . . .
C18 C 0.3141(5) 0.2441(5) 0.6646(4) 0.105(3) Uani 1 1 d D . . . .
C20 C 0.3441(5) 0.3017(6) 0.6503(4) 0.099(3) Uani 1 1 d . . . . .
C22 C 0.5114(9) 0.2898(9) 0.750000 0.118(6) Uani 1 2 d S T P . .
H22 H 0.506742 0.251703 0.750000 0.141 Uiso 1 2 calc R U P . .
C24 C 0.2821(7) 0.1950(6) 0.6279(4) 0.123(4) Uani 1 1 d D . . . .
C25 C 0.5033(6) 0.4920(6) 0.5936(5) 0.124(4) Uani 1 1 d . . . . .
H25 H 0.510895 0.460581 0.595982 0.149 Uiso 1 1 calc R U . . .
C26 C 0.4653(6) 0.4991(6) 0.6267(5) 0.128(4) Uani 1 1 d . . . . .
C27 C 0.1907(6) 0.0628(6) 0.5224(4) 0.137(4) Uani 1 1 d . . . . .
H27A H 0.172812 0.023905 0.537473 0.164 Uiso 1 1 calc R U . . .
H27B H 0.158770 0.068859 0.510823 0.164 Uiso 1 1 calc R U . . .
C28 C 0.2318(8) 0.0982(7) 0.4444(6) 0.146(5) Uani 1 1 d . U . . .
C29 C 0.5186(10) 0.3976(8) 0.750000 0.132(6) Uani 1 2 d S T P . .
H29 H 0.521551 0.434954 0.750000 0.158 Uiso 1 2 calc R U P . .
C30 C 0.2783(5) 0.1636(5) 0.7261(3) 0.108(3) Uani 1 1 d . . . . .
H30 H 0.263317 0.130534 0.705974 0.130 Uiso 1 1 calc R U . . .
C31 C 0.2384(5) 0.0179(7) 0.4788(5) 0.136(4) Uani 1 1 d . . . . .
H31A H 0.249770 0.014889 0.446194 0.163 Uiso 1 1 calc R U . . .
H31B H 0.202897 -0.019352 0.486978 0.163 Uiso 1 1 calc R U . . .
C32 C 0.2862(7) 0.1488(7) 0.5577(4) 0.122(4) Uani 1 1 d . . . . .
H32 H 0.307318 0.146687 0.531401 0.146 Uiso 1 1 calc R U . . .
C33 C 0.2908(6) 0.0301(8) 0.5147(4) 0.150(5) Uani 1 1 d . . . . .
H33 H 0.312542 0.064624 0.532716 0.180 Uiso 1 1 calc R U . . .
C34 C 0.3506(5) 0.3212(7) 0.6012(4) 0.122(4) Uani 1 1 d . . . . .
H34 H 0.334430 0.297502 0.574048 0.147 Uiso 1 1 calc R U . . .
C36 C 0.4864(6) 0.5316(6) 0.7255(4) 0.146(4) Uani 1 1 d . . . . .
H36 H 0.509436 0.563598 0.705190 0.176 Uiso 1 1 calc R U . . .
C38 C 0.4666(10) 0.2945(8) 0.750000 0.130(6) Uani 1 2 d S T P . .
H38 H 0.430367 0.258895 0.750000 0.156 Uiso 1 2 calc R U P . .
C40 C 0.5278(5) 0.5337(7) 0.5586(4) 0.129(4) Uani 1 1 d . . . . .
H40 H 0.553460 0.530180 0.537152 0.154 Uiso 1 1 calc R U . . .
C41 C 0.5064(7) 0.6856(7) 0.4567(5) 0.223(6) Uani 1 1 d G U . . .
C21 C 0.5200(6) 0.6714(7) 0.4132(6) 0.252(7) Uani 1 1 d G U . . .
H21 H 0.555892 0.672018 0.408909 0.302 Uiso 1 1 calc R U . . .
C43 C 0.4810(8) 0.6565(7) 0.3760(4) 0.249(8) Uani 1 1 d G U . . .
H43 H 0.490227 0.646824 0.346203 0.299 Uiso 1 1 calc R U . . .
C11 C 0.4284(7) 0.6556(7) 0.3822(5) 0.275(9) Uani 1 1 d G U . . .
H11 H 0.401731 0.645417 0.356775 0.330 Uiso 1 1 calc R U . . .
C45 C 0.4148(6) 0.6698(8) 0.4258(7) 0.296(9) Uani 1 1 d G U . . .
H45 H 0.378899 0.669202 0.430055 0.355 Uiso 1 1 calc R U . . .
C23 C 0.4538(8) 0.6847(8) 0.4630(5) 0.296(9) Uani 1 1 d G U . . .
H23 H 0.444563 0.694395 0.492762 0.355 Uiso 1 1 calc R U . . .
C42 C 0.5694(9) 0.3919(11) 0.750000 0.125(6) Uani 1 2 d S T P . .
H42 H 0.606217 0.426960 0.750000 0.150 Uiso 1 2 calc R U P . .
C44 C 0.3171(6) 0.1904(5) 0.5916(4) 0.118(4) Uani 1 1 d . . . . .
H44 H 0.358492 0.214095 0.590864 0.142 Uiso 1 1 calc R U . . .
C46 C 0.5185(6) 0.5790(6) 0.5521(4) 0.121(4) Uani 1 1 d . . . . .
C47 C 0.5455(6) 0.6188(6) 0.5111(4) 0.138(4) Uani 1 1 d . . . . .
H47A H 0.579901 0.616268 0.500615 0.166 Uiso 1 1 calc R U . . .
H47B H 0.517037 0.605002 0.484908 0.166 Uiso 1 1 calc R U . . .
C48 C 0.3835(6) 0.3785(7) 0.6026(4) 0.117(4) Uani 1 1 d . . . . .
H48 H 0.394638 0.403273 0.575833 0.141 Uiso 1 1 calc R U . . .

loop_
_atom_site_aniso_label
_atom_site_aniso_U_11
_atom_site_aniso_U_22
_atom_site_aniso_U_33
_atom_site_aniso_U_23
_atom_site_aniso_U_13
_atom_site_aniso_U_12
Zn1 0.1155(17) 0.1169(17) 0.0683(12) 0.000 0.000 0.0536(14)
O1 0.35(2) 0.139(9) 0.35(2) -0.043(11) -0.123(16) 0.091(12)
O2 0.178(9) 0.147(8) 0.136(7) 0.006(6) -0.011(6) 0.059(7)
O3 0.258(12) 0.226(11) 0.102(6) -0.021(7) -0.027(6) 0.182(11)
N1 0.106(9) 0.155(12) 0.076(8) 0.000 0.000 0.073(9)
N2 0.102(6) 0.090(6) 0.073(5) -0.013(6) -0.002(5) 0.030(5)
N3 0.116(10) 0.123(11) 0.077(9) 0.000 0.000 0.064(9)
N4 0.140(13) 0.134(12) 0.060(7) 0.000 0.000 0.060(12)
N5 0.086(13) 0.127(17) 0.108(10) 0.000 0.000 0.032(17)
N6 0.136(8) 0.149(10) 0.100(7) 0.008(7) 0.002(6) 0.067(8)
N7 0.162(8) 0.142(9) 0.093(7) -0.012(6) -0.003(6) 0.072(7)
C1 0.111(8) 0.117(10) 0.072(8) -0.013(7) -0.009(6) 0.053(7)
C2 0.197(14) 0.219(15) 0.096(9) 0.012(9) 0.002(9) 0.147(13)
C3 0.128(10) 0.134(10) 0.089(8) -0.010(8) 0.003(8) 0.051(9)
C4 0.100(18) 0.106(14) 0.090(10) 0.000 0.000 0.048(16)
C5 0.228(15) 0.285(17) 0.129(10) -0.029(13) -0.033(10) 0.199(14)
C6 0.11(3) 0.19(3) 0.069(9) 0.000 0.000 0.11(3)
C7 0.180(13) 0.154(12) 0.113(10) 0.010(9) 0.028(9) 0.095(11)
C8 0.120(9) 0.092(10) 0.091(9) 0.018(8) -0.001(7) 0.032(8)
C10 0.126(9) 0.117(11) 0.068(7) 0.033(8) 0.007(7) 0.062(8)
C12 0.123(10) 0.098(10) 0.096(10) -0.010(8) -0.017(7) 0.054(8)
C13 0.148(11) 0.151(12) 0.116(9) 0.041(9) 0.034(9) 0.074(10)
C14 0.136(12) 0.099(9) 0.093(9) -0.005(7) -0.012(8) 0.033(9)
C15 0.229(19) 0.149(13) 0.157(14) 0.027(11) 0.028(13) 0.091(13)
C16 0.085(9) 0.124(9) 0.102(9) -0.011(7) -0.002(7) 0.033(8)
C17 0.226(11) 0.160(9) 0.096(8) 0.006(7) 0.015(9) 0.079(9)
C35 0.225(12) 0.167(10) 0.128(9) 0.029(8) 0.032(9) 0.112(10)
C9 0.248(13) 0.199(11) 0.155(11) 0.023(10) 0.056(11) 0.084(11)
C37 0.288(16) 0.228(13) 0.152(11) 0.011(11) 0.067(12) 0.091(13)
C19 0.310(16) 0.265(13) 0.154(11) 0.014(11) 0.056(13) 0.073(14)
C39 0.284(14) 0.239(12) 0.096(8) 0.002(10) 0.023(10) 0.041(12)
C18 0.113(9) 0.104(9) 0.075(8) -0.008(7) -0.007(6) 0.036(7)
C20 0.083(7) 0.121(10) 0.076(7) 0.010(8) -0.001(6) 0.040(7)
C22 0.092(15) 0.157(19) 0.151(14) 0.000 0.000 0.097(17)
C24 0.161(14) 0.144(11) 0.072(8) -0.001(7) -0.001(8) 0.083(11)
C25 0.131(10) 0.148(11) 0.108(9) -0.012(9) 0.022(8) 0.080(9)
C26 0.135(11) 0.104(10) 0.145(12) -0.010(9) -0.044(10) 0.060(9)
C27 0.152(10) 0.149(11) 0.095(8) -0.021(8) 0.007(8) 0.065(9)
C28 0.188(11) 0.123(10) 0.103(9) -0.014(8) -0.026(8) 0.060(9)
C29 0.106(15) 0.108(15) 0.140(15) 0.000 0.000 0.022(15)
C30 0.123(8) 0.095(8) 0.079(6) -0.003(5) -0.011(5) 0.033(7)
C31 0.132(10) 0.157(12) 0.136(10) -0.026(9) -0.025(8) 0.085(9)
C32 0.127(11) 0.134(11) 0.094(9) 0.007(8) -0.002(8) 0.057(10)
C33 0.173(12) 0.196(14) 0.118(9) -0.045(9) -0.038(9) 0.120(11)
C34 0.122(9) 0.145(12) 0.072(8) 0.007(7) -0.012(6) 0.046(9)
C36 0.164(11) 0.125(11) 0.130(9) 0.016(7) -0.027(8) 0.058(9)
C38 0.17(2) 0.097(15) 0.136(14) 0.000 0.000 0.076(14)
C40 0.127(10) 0.138(12) 0.093(9) 0.018(9) 0.006(7) 0.045(10)
C41 0.227(13) 0.325(13) 0.171(11) -0.046(11) -0.049(10) 0.179(12)
C21 0.259(14) 0.325(15) 0.182(13) -0.027(13) -0.041(12) 0.154(13)
C43 0.278(17) 0.317(14) 0.155(11) 0.020(11) -0.040(12) 0.150(14)
C11 0.296(17) 0.366(16) 0.157(12) 0.003(13) -0.004(13) 0.162(15)
C45 0.310(17) 0.387(17) 0.185(14) -0.004(15) -0.024(13) 0.169(15)
C23 0.278(17) 0.375(16) 0.193(13) -0.070(13) -0.014(13) 0.132(15)
C42 0.098(16) 0.17(2) 0.112(12) 0.000 0.000 0.066(15)
C44 0.158(10) 0.112(9) 0.075(7) -0.020(7) -0.018(8) 0.061(8)
C46 0.127(10) 0.102(10) 0.109(10) 0.015(8) 0.014(8) 0.040(9)
C47 0.169(12) 0.118(11) 0.115(10) 0.017(9) 0.021(8) 0.062(9)
C48 0.147(11) 0.125(11) 0.078(9) 0.024(7) 0.020(7) 0.067(9)

loop_
_atom_type_symbol
_atom_type_description
_atom_type_scat_dispersion_real
_atom_type_scat_dispersion_imag
_atom_type_scat_source
C C 0.0137 0.0067 'International Tables Vol C Tables 4.2.6.8 and 6.1.1.4'
H H 0.0000 0.0000 'International Tables Vol C Tables 4.2.6.8 and 6.1.1.4'
N N 0.0241 0.0134 'International Tables Vol C Tables 4.2.6.8 and 6.1.1.4'
O O 0.0389 0.0241 'International Tables Vol C Tables 4.2.6.8 and 6.1.1.4'
Zn Zn -2.7473 0.5279 'International Tables Vol C Tables 4.2.6.8 and 6.1.1.4'

loop_
_geom_angle_atom_site_label_1
_geom_angle_atom_site_label_2
_geom_angle_atom_site_label_3
_geom_angle
_geom_angle_site_symmetry_1
_geom_angle_site_symmetry_3
_geom_angle_publ_flag
N1 Zn1 N2 89.8(3) . . ?
N1 Zn1 N2 89.8(3) . 10_557 ?
N1 Zn1 N3 162.7(5) . . ?
N1 Zn1 N4 99.5(6) . . ?
N2 Zn1 N2 166.6(4) . 10_557 ?
N2 Zn1 N3 88.2(3) . . ?
N2 Zn1 N3 88.2(3) 10_557 . ?
N2 Zn1 N4 96.6(2) 10_557 . ?
N2 Zn1 N4 96.6(2) . . ?
N3 Zn1 N4 97.8(6) . . ?
C15 O3 C33 121.9(13) . . ?
C1 N1 Zn1 127.5(7) . . ?
C1 N1 Zn1 127.5(7) 10_557 . ?
C1 N1 C1 103.2(13) . 10_557 ?
C10 N2 Zn1 126.3(8) . . ?
C10 N2 C20 109.4(9) . . ?
C20 N2 Zn1 124.3(7) . . ?
C12 N3 Zn1 122.8(7) . . ?
C12 N3 Zn1 122.8(7) 10_557 . ?
C12 N3 C12 109.4(14) 10_557 . ?
C29 N4 Zn1 120.8(15) . . ?
C38 N4 Zn1 125.2(15) . . ?
C38 N4 C29 114.0(16) . . ?
C6 N5 C6 113.0(19) 3_665 . ?
C5 N6 C2 114.5(14) . 3_665 ?
C47 N6 C2 118.1(12) . 3_665 ?
C47 N6 C5 127.1(14) . . ?
C28 N7 C27 118.5(14) . . ?
C28 N7 C31 122.0(13) . . ?
C31 N7 C27 116.6(11) . . ?
N1 C1 C18 123.2(10) . . ?
N1 C1 C30 112.3(10) . . ?
C18 C1 C30 124.4(9) . . ?
N6 C2 H2A 108.8 2_655 . ?
N6 C2 H2B 108.8 2_655 . ?
H2A C2 H2B 107.7 . . ?
C15 C2 N6 113.6(11) . 2_655 ?
C15 C2 H2A 108.8 . . ?
C15 C2 H2B 108.8 . . ?
C14 C3 H3 120.7 . . ?
C16 C3 H3 120.7 . . ?
C16 C3 C14 118.5(12) . . ?
C6 C4 C22 124(3) . . ?
C6 C4 C42 125(3) . . ?
C42 C4 C22 111.6(19) . . ?
O1 C5 N6 126.7(19) . . ?
O1 C5 C41 118.9(18) . . ?
N6 C5 C41 114.4(19) . . ?
N5 C6 N5 127.0(19) 2_655 . ?
N5 C6 C4 118(4) 2_655 . ?
C4 C6 N5 115(4) . . ?
C13 C7 H7 119.4 . . ?
C26 C7 H7 119.4 . . ?
C26 C7 C13 121.2(13) . . ?
C10 C8 C26 112.8(11) . . ?
C12 C8 C10 126.3(10) . . ?
C12 C8 C26 120.8(12) . . ?
N2 C10 C8 124.9(10) . . ?
N2 C10 C48 106.7(11) . . ?
C8 C10 C48 128.3(11) . . ?
N3 C12 C8 127.7(12) . . ?
N3 C12 C36 110.0(11) . . ?
C8 C12 C36 122.1(12) . . ?
C7 C13 H13 121.3 . . ?
C46 C13 C7 117.3(13) . . ?
C46 C13 H13 121.3 . . ?
C3 C14 C27 115.3(13) . . ?
C32 C14 C3 117.3(11) . . ?
C32 C14 C27 126.9(13) . . ?
O3 C15 C2 114.2(15) . . ?
O3 C15 H15A 108.7 . . ?
O3 C15 H15B 108.7 . . ?
C2 C15 H15A 108.7 . . ?
C2 C15 H15B 108.7 . . ?
H15A C15 H15B 107.6 . . ?
C3 C16 H16 119.0 . . ?
C24 C16 C3 122.1(11) . . ?
C24 C16 H16 119.0 . . ?
C35 C17 C39 120.0 . . ?
C35 C17 C28 123.1(11) . . ?
C39 C17 C28 116.8(11) . . ?
C17 C35 H35 120.0 . . ?
C9 C35 C17 120.0 . . ?
C9 C35 H35 120.0 . . ?
C35 C9 H9 120.0 . . ?
C37 C9 C35 120.0 . . ?
C37 C9 H9 120.0 . . ?
C9 C37 H37 120.0 . . ?
C19 C37 C9 120.0 . . ?
C19 C37 H37 120.0 . . ?
C37 C19 H19 120.0 . . ?
C37 C19 C39 120.0 . . ?
C39 C19 H19 120.0 . . ?
C17 C39 H39 120.0 . . ?
C19 C39 C17 120.0 . . ?
C19 C39 H39 120.0 . . ?
C1 C18 C24 114.4(10) . . ?
C20 C18 C1 125.4(9) . . ?
C20 C18 C24 120.0(10) . . ?
N2 C20 C18 127.8(10) . . ?
N2 C20 C34 107.4(11) . . ?
C18 C20 C34 124.7(12) . . ?
C4 C22 H22 118.5 . . ?
C38 C22 C4 123(2) . . ?
C38 C22 H22 118.5 . . ?
C16 C24 C18 121.6(12) . . ?
C16 C24 C44 121.6(11) . . ?
C44 C24 C18 116.8(13) . . ?
C26 C25 H25 121.9 . . ?
C40 C25 H25 121.9 . . ?
C40 C25 C26 116.2(12) . . ?
C7 C26 C8 119.0(14) . . ?
C7 C26 C25 119.5(13) . . ?
C25 C26 C8 121.4(13) . . ?
N7 C27 C14 111.7(11) . . ?
N7 C27 H27A 109.3 . . ?
N7 C27 H27B 109.3 . . ?
C14 C27 H27A 109.3 . . ?
C14 C27 H27B 109.3 . . ?
H27A C27 H27B 107.9 . . ?
O2 C28 N7 120.5(16) . . ?
O2 C28 C17 116.8(16) . . ?
N7 C28 C17 122.6(16) . . ?
N4 C29 H29 121.3 . . ?
C42 C29 N4 117.5(18) . . ?
C42 C29 H29 121.3 . . ?
C1 C30 H30 127.0 . . ?
C30 C30 C1 106.0(5) 10_557 . ?
C30 C30 H30 127.0 10_557 . ?
N7 C31 H31A 109.9 . . ?
N7 C31 H31B 109.9 . . ?
N7 C31 C33 108.9(11) . . ?
H31A C31 H31B 108.3 . . ?
C33 C31 H31A 109.9 . . ?
C33 C31 H31B 109.9 . . ?
C14 C32 H32 117.5 . . ?
C14 C32 C44 124.9(12) . . ?
C44 C32 H32 117.5 . . ?
O3 C33 C31 109.7(11) . . ?
O3 C33 H33 125.2 . . ?
C31 C33 H33 125.2 . . ?
C20 C34 H34 127.2 . . ?
C48 C34 C20 105.6(11) . . ?
C48 C34 H34 127.2 . . ?
C12 C36 H36 127.4 . . ?
C36 C36 C12 105.3(7) 10_557 . ?
C36 C36 H36 127.4 10_557 . ?
N4 C38 H38 115.9 . . ?
C22 C38 N4 128.3(19) . . ?
C22 C38 H38 115.9 . . ?
C25 C40 H40 117.1 . . ?
C46 C40 C25 125.8(13) . . ?
C46 C40 H40 117.1 . . ?
C21 C41 C5 126.8(14) . . ?
C21 C41 C23 120.0 . . ?
C23 C41 C5 111.8(14) . . ?
C41 C21 H21 120.0 . . ?
C41 C21 C43 120.0 . . ?
C43 C21 H21 120.0 . . ?
C21 C43 H43 120.0 . . ?
C21 C43 C11 120.0 . . ?
C11 C43 H43 120.0 . . ?
C43 C11 H11 120.0 . . ?
C45 C11 C43 120.0 . . ?
C45 C11 H11 120.0 . . ?
C11 C45 H45 120.0 . . ?
C23 C45 C11 120.0 . . ?
C23 C45 H45 120.0 . . ?
C41 C23 H23 120.0 . . ?
C45 C23 C41 120.0 . . ?
C45 C23 H23 120.0 . . ?
C4 C42 C29 125.7(19) . . ?
C4 C42 H42 117.1 . . ?
C29 C42 H42 117.1 . . ?
C24 C44 H44 122.6 . . ?
C32 C44 C24 114.8(12) . . ?
C32 C44 H44 122.6 . . ?
C13 C46 C47 120.5(14) . . ?
C40 C46 C13 119.7(12) . . ?
C40 C46 C47 119.8(14) . . ?
N6 C47 C46 114.2(11) . . ?
N6 C47 H47A 108.7 . . ?
N6 C47 H47B 108.7 . . ?
C46 C47 H47A 108.7 . . ?
C46 C47 H47B 108.7 . . ?
H47A C47 H47B 107.6 . . ?
C10 C48 H48 124.6 . . ?
C34 C48 C10 110.9(11) . . ?
C34 C48 H48 124.6 . . ?

loop_
_geom_bond_atom_site_label_1
_geom_bond_atom_site_label_2
_geom_bond_distance
_geom_bond_site_symmetry_2
_geom_bond_publ_flag
Zn1 N1 2.025(14) . ?
Zn1 N2 2.073(8) . ?
Zn1 N2 2.073(8) 10_557 ?
Zn1 N3 2.151(13) . ?
Zn1 N4 2.163(15) . ?
O1 C5 1.19(2) . ?
O2 C28 1.235(16) . ?
O3 C15 1.393(16) . ?
O3 C33 1.410(15) . ?
N1 C1 1.376(12) . ?
N1 C1 1.376(12) 10_557 ?
N2 C10 1.356(12) . ?
N2 C20 1.365(12) . ?
N3 C12 1.310(13) 10_557 ?
N3 C12 1.310(13) . ?
N4 C29 1.428(19) . ?
N4 C38 1.387(19) . ?
N5 C6 1.39(2) . ?
N5 C6 1.32(2) 3_665 ?
N6 C2 1.480(15) 3_665 ?
N6 C5 1.426(18) . ?
N6 C47 1.428(14) . ?
N7 C27 1.477(14) . ?
N7 C28 1.359(17) . ?
N7 C31 1.407(13) . ?
C1 C18 1.423(14) . ?
C1 C30 1.450(13) . ?
C2 H2A 0.9900 . ?
C2 H2B 0.9900 . ?
C2 C15 1.464(19) . ?
C3 H3 0.9500 . ?
C3 C14 1.437(16) . ?
C3 C16 1.366(14) . ?
C4 C6 1.34(2) . ?
C4 C22 1.44(2) . ?
C4 C42 1.39(2) . ?
C5 C41 1.46(2) . ?
C7 H7 0.9500 . ?
C7 C13 1.449(16) . ?
C7 C26 1.392(15) . ?
C8 C10 1.412(14) . ?
C8 C12 1.381(14) . ?
C8 C26 1.506(16) . ?
C10 C48 1.425(15) . ?
C12 C36 1.413(15) . ?
C13 H13 0.9500 . ?
C13 C46 1.414(16) . ?
C14 C27 1.541(16) . ?
C14 C32 1.373(15) . ?
C15 H15A 0.9900 . ?
C15 H15B 0.9900 . ?
C16 H16 0.9500 . ?
C16 C24 1.352(14) . ?
C17 C35 1.3900 . ?
C17 C39 1.3900 . ?
C17 C28 1.426(18) . ?
C35 H35 0.9500 . ?
C35 C9 1.3900 . ?
C9 H9 0.9500 . ?
C9 C37 1.3900 . ?
C37 H37 0.9500 . ?
C37 C19 1.3900 . ?
C19 H19 0.9500 . ?
C19 C39 1.3900 . ?
C39 H39 0.9500 . ?
C18 C20 1.380(13) . ?
C18 C24 1.543(12) . ?
C20 C34 1.468(14) . ?
C22 H22 0.9500 . ?
C22 C38 1.25(2) . ?
C24 C44 1.434(15) . ?
C25 H25 0.9500 . ?
C25 C26 1.454(16) . ?
C25 C40 1.383(15) . ?
C27 H27A 0.9900 . ?
C27 H27B 0.9900 . ?
C29 H29 0.9500 . ?
C29 C42 1.42(2) . ?
C30 C30 1.359(17) 10_557 ?
C30 H30 0.9500 . ?
C31 H31A 0.9900 . ?
C31 H31B 0.9900 . ?
C31 C33 1.619(16) . ?
C32 H32 0.9500 . ?
C32 C44 1.382(15) . ?
C33 H33 0.9500 . ?
C34 H34 0.9500 . ?
C34 C48 1.316(14) . ?
C36 C36 1.39(2) 10_557 ?
C36 H36 0.9500 . ?
C38 H38 0.9500 . ?
C40 H40 0.9500 . ?
C40 C46 1.350(16) . ?
C41 C21 1.3900 . ?
C41 C23 1.3900 . ?
C21 H21 0.9500 . ?
C21 C43 1.3900 . ?
C43 H43 0.9500 . ?
C43 C11 1.3900 . ?
C11 H11 0.9500 . ?
C11 C45 1.3900 . ?
C45 H45 0.9500 . ?
C45 C23 1.3900 . ?
C23 H23 0.9500 . ?
C42 H42 0.9500 . ?
C44 H44 0.9500 . ?
C46 C47 1.489(16) . ?
C47 H47A 0.9900 . ?
C47 H47B 0.9900 . ?
C48 H48 0.9500 . ?

loop_
_geom_torsion_atom_site_label_1
_geom_torsion_atom_site_label_2
_geom_torsion_atom_site_label_3
_geom_torsion_atom_site_label_4
_geom_torsion
_geom_torsion_site_symmetry_1
_geom_torsion_site_symmetry_2
_geom_torsion_site_symmetry_3
_geom_torsion_site_symmetry_4
_geom_torsion_publ_flag
Zn1 N1 C1 C18 -16.6(16) . . . . ?
Zn1 N1 C1 C30 162.2(8) . . . . ?
Zn1 N2 C10 C8 -2.3(15) . . . . ?
Zn1 N2 C10 C48 178.7(7) . . . . ?
Zn1 N2 C20 C18 -0.9(14) . . . . ?
Zn1 N2 C20 C34 -178.2(7) . . . . ?
Zn1 N3 C12 C8 19.7(17) . . . . ?
Zn1 N3 C12 C36 -155.7(8) . . . . ?
Zn1 N4 C29 C42 180.0 . . . . ?
Zn1 N4 C38 C22 180.0 . . . . ?
O1 C5 C41 C21 105(2) . . . . ?
O1 C5 C41 C23 -61(3) . . . . ?
N1 C1 C18 C20 4.0(17) . . . . ?
N1 C1 C18 C24 -171.5(11) . . . . ?
N1 C1 C30 C30 2.0(9) . . . 10_557 ?
N2 C10 C48 C34 -1.2(13) . . . . ?
N2 C20 C34 C48 -0.5(12) . . . . ?
N3 C12 C36 C36 0.1(10) . . . 10_557 ?
N4 C29 C42 C4 0.0 . . . . ?
N6 C2 C15 O3 -54.5(19) 2_655 . . . ?
N6 C5 C41 C21 -74(2) . . . . ?
N6 C5 C41 C23 119.5(12) . . . . ?
N7 C31 C33 O3 174.6(11) . . . . ?
C1 N1 C1 C18 178.0(6) 10_557 . . . ?
C1 N1 C1 C30 -3.1(15) 10_557 . . . ?
C1 C18 C20 N2 5.2(18) . . . . ?
C1 C18 C20 C34 -178.0(10) . . . . ?
C1 C18 C24 C16 56.8(14) . . . . ?
C1 C18 C24 C44 -123.9(11) . . . . ?
C2 N6 C5 O1 -4(3) 3_665 . . . ?
C2 N6 C5 C41 175.0(13) 3_665 . . . ?
C2 N6 C47 C46 60.9(15) 3_665 . . . ?
C3 C14 C27 N7 169.7(11) . . . . ?
C3 C14 C32 C44 8.3(17) . . . . ?
C3 C16 C24 C18 173.8(11) . . . . ?
C3 C16 C24 C44 -5.5(18) . . . . ?
C4 C22 C38 N4 0.0 . . . . ?
C5 N6 C47 C46 -124.6(15) . . . . ?
C5 C41 C21 C43 -165.0(19) . . . . ?
C5 C41 C23 C45 167.1(17) . . . . ?
C6 N5 C6 N5 0.0 3_665 . . 2_655 ?
C6 N5 C6 C4 180.0 3_665 . . . ?
C6 C4 C22 C38 180.0 . . . . ?
C6 C4 C42 C29 180.0 . . . . ?
C7 C13 C46 C40 -3.9(19) . . . . ?
C7 C13 C46 C47 174.7(12) . . . . ?
C8 C10 C48 C34 179.9(11) . . . . ?
C8 C12 C36 C36 -175.7(9) . . . 10_557 ?
C10 N2 C20 C18 177.0(10) . . . . ?
C10 N2 C20 C34 -0.2(11) . . . . ?
C10 C8 C12 N3 -3(2) . . . . ?
C10 C8 C12 C36 171.6(11) . . . . ?
C10 C8 C26 C7 118.9(12) . . . . ?
C10 C8 C26 C25 -56.7(14) . . . . ?
C12 N3 C12 C8 175.3(7) 10_557 . . . ?
C12 N3 C12 C36 -0.1(17) 10_557 . . . ?
C12 C8 C10 N2 -6.9(18) . . . . ?
C12 C8 C10 C48 171.8(11) . . . . ?
C12 C8 C26 C7 -63.5(15) . . . . ?
C12 C8 C26 C25 120.8(13) . . . . ?
C13 C7 C26 C8 178.5(11) . . . . ?
C13 C7 C26 C25 -5.7(18) . . . . ?
C13 C46 C47 N6 37.1(17) . . . . ?
C14 C3 C16 C24 8.0(17) . . . . ?
C14 C32 C44 C24 -5.6(16) . . . . ?
C15 O3 C33 C31 -77.8(15) . . . . ?
C16 C3 C14 C27 178.0(11) . . . . ?
C16 C3 C14 C32 -9.1(16) . . . . ?
C16 C24 C44 C32 3.9(16) . . . . ?
C17 C35 C9 C37 0.0 . . . . ?
C35 C17 C39 C19 0.0 . . . . ?
C35 C17 C28 O2 119.6(14) . . . . ?
C35 C17 C28 N7 -56.0(17) . . . . ?
C35 C9 C37 C19 0.0 . . . . ?
C9 C37 C19 C39 0.0 . . . . ?
C37 C19 C39 C17 0.0 . . . . ?
C39 C17 C35 C9 0.0 . . . . ?
C39 C17 C28 O2 -64.3(15) . . . . ?
C39 C17 C28 N7 120.1(12) . . . . ?
C18 C1 C30 C30 -179.2(9) . . . 10_557 ?
C18 C20 C34 C48 -177.8(11) . . . . ?
C18 C24 C44 C32 -175.4(10) . . . . ?
C20 N2 C10 C8 179.8(10) . . . . ?
C20 N2 C10 C48 0.8(11) . . . . ?
C20 C18 C24 C16 -119.0(12) . . . . ?
C20 C18 C24 C44 60.3(14) . . . . ?
C20 C34 C48 C10 1.0(14) . . . . ?
C22 C4 C6 N5 0.0 . . . 2_655 ?
C22 C4 C6 N5 180.0 . . . . ?
C22 C4 C42 C29 0.0 . . . . ?
C24 C18 C20 N2 -179.6(11) . . . . ?
C24 C18 C20 C34 -2.8(16) . . . . ?
C25 C40 C46 C13 2(2) . . . . ?
C25 C40 C46 C47 -176.7(12) . . . . ?
C26 C7 C13 C46 6.0(18) . . . . ?
C26 C8 C10 N2 170.5(10) . . . . ?
C26 C8 C10 C48 -10.8(17) . . . . ?
C26 C8 C12 N3 179.5(12) . . . . ?
C26 C8 C12 C36 -5.6(18) . . . . ?
C26 C25 C40 C46 -1.4(18) . . . . ?
C27 N7 C28 O2 5(2) . . . . ?
C27 N7 C28 C17 -179.9(11) . . . . ?
C27 N7 C31 C33 -79.8(13) . . . . ?
C27 C14 C32 C44 -179.6(11) . . . . ?
C28 N7 C27 C14 -90.4(14) . . . . ?
C28 N7 C31 C33 120.0(13) . . . . ?
C28 C17 C35 C9 176.0(13) . . . . ?
C28 C17 C39 C19 -176.2(12) . . . . ?
C29 N4 C38 C22 0.0 . . . . ?
C30 C1 C18 C20 -174.7(10) . . . . ?
C30 C1 C18 C24 9.8(16) . . . . ?
C31 N7 C27 C14 108.7(12) . . . . ?
C31 N7 C28 O2 164.5(13) . . . . ?
C31 N7 C28 C17 -20(2) . . . . ?
C32 C14 C27 N7 -2.5(18) . . . . ?
C33 O3 C15 C2 -149.4(12) . . . . ?
C38 N4 C29 C42 0.0 . . . . ?
C40 C25 C26 C7 3.3(16) . . . . ?
C40 C25 C26 C8 179.0(11) . . . . ?
C40 C46 C47 N6 -144.3(12) . . . . ?
C41 C21 C43 C11 0.0 . . . . ?
C21 C41 C23 C45 0.0 . . . . ?
C21 C43 C11 C45 0.0 . . . . ?
C43 C11 C45 C23 0.0 . . . . ?
C11 C45 C23 C41 0.0 . . . . ?
C23 C41 C21 C43 0.0 . . . . ?
C42 C4 C6 N5 180.0 . . . 2_655 ?
C42 C4 C6 N5 0.0 . . . . ?
C42 C4 C22 C38 0.0 . . . . ?
C47 N6 C5 O1 -179(2) . . . . ?
C47 N6 C5 C41 0(2) . . . . ?

loop_
_smtbx_masks_void_nr
_smtbx_masks_void_average_x
_smtbx_masks_void_average_y
_smtbx_masks_void_average_z
_smtbx_masks_void_volume
_smtbx_masks_void_count_electrons
_smtbx_masks_void_content
1 -0.012 -0.337 -0.433 8156.5 2507.2 '42 CHCl3'
